data_7210829
loop_
_publ_author_name
'Yang, Meng'
'OuYang, Zhen-Jie'
'Chen, Wen-Bin'
'Zhou, Rong-Fu'
'Li, Nan'
'Dong, Wen'

_publ_section_title
;
 Structures of six photochromic 3d complexes containing
 3,3&#x2032;-azobis-1,2,4-triazole ligand
;
_journal_issue 42
_journal_name_full CrystEngComm
_journal_page_first 8529
_journal_paper_doi 10.1039/c3ce40736e
_journal_volume 15
_journal_year 2013
_chemical_formula_sum 'C4 H14 Mn N8 O6'
_chemical_formula_weight 325.17
_chemical_name_systematic
; 
 ? 
;
_space_group_IT_number 2
_symmetry_cell_setting triclinic
_symmetry_space_group_name_Hall '-P 1'
_symmetry_space_group_name_H-M 'P -1'
_atom_sites_solution_hydrogens geom
_atom_sites_solution_primary direct
_atom_sites_solution_secondary difmap
_audit_creation_method SHELXL-97
_cell_angle_alpha 76.149(5)
_cell_angle_beta 74.174(5)
_cell_angle_gamma 69.324(5)
_cell_formula_units_Z 1
_cell_length_a 6.3061(9)
_cell_length_b 6.9947(10)
_cell_length_c 7.9080(12)
_cell_measurement_reflns_used 3711
_cell_measurement_temperature 293(2)
_cell_measurement_theta_max 25.000
_cell_measurement_theta_min 2.82
_cell_volume 309.99(8)
_computing_cell_refinement 'Bruker SMART'
_computing_data_collection 'Bruker SMART'
_computing_data_reduction 'Bruker SMART'
_computing_molecular_graphics 'Bruker SHELXTL'
_computing_publication_material 'Bruker SHELXTL'
_computing_structure_refinement 'SHELXL-97 (Sheldrick, 1997)'
_computing_structure_solution 'SHELXS-97 (Sheldrick, 1990)'
_diffrn_ambient_temperature 293(2)
_diffrn_detector_area_resol_mean none
_diffrn_measured_fraction_theta_full 0.996
_diffrn_measured_fraction_theta_max 0.996
_diffrn_measurement_device_type 'CCD area detector'
_diffrn_measurement_method 'phi and omega scans'
_diffrn_radiation_monochromator graphite
_diffrn_radiation_source 'fine-focus sealed tube'
_diffrn_radiation_type MoK\a
_diffrn_radiation_wavelength 0.71073
_diffrn_reflns_av_R_equivalents 0.0232
_diffrn_reflns_av_sigmaI/netI 0.0175
_diffrn_reflns_limit_h_max 7
_diffrn_reflns_limit_h_min -7
_diffrn_reflns_limit_k_max 8
_diffrn_reflns_limit_k_min -8
_diffrn_reflns_limit_l_max 9
_diffrn_reflns_limit_l_min -9
_diffrn_reflns_number 4078
_diffrn_reflns_theta_full 25.00
_diffrn_reflns_theta_max 25.00
_diffrn_reflns_theta_min 2.71
_diffrn_standards_decay_% none
_diffrn_standards_interval_count none
_diffrn_standards_interval_time none
_diffrn_standards_number none
_exptl_absorpt_coefficient_mu 1.105
_exptl_absorpt_correction_T_max 0.636
_exptl_absorpt_correction_T_min 0.621
_exptl_absorpt_correction_type empirical
_exptl_absorpt_process_details SADABS
_exptl_crystal_colour yellow
_exptl_crystal_density_diffrn 1.742
_exptl_crystal_density_meas ?
_exptl_crystal_density_method 'not measured'
_exptl_crystal_description block
_exptl_crystal_F_000 167.0
_exptl_crystal_size_max 0.44
_exptl_crystal_size_mid 0.42
_exptl_crystal_size_min 0.41
_refine_diff_density_max 0.697
_refine_diff_density_min -0.772
_refine_diff_density_rms 0.095
_refine_ls_extinction_coef 0.078(17)
_refine_ls_extinction_expression Fc^*^=kFc[1+0.001xFc^2^\l^3^/sin(2\q)]^-1/4^
_refine_ls_extinction_method SHELXL
_refine_ls_goodness_of_fit_ref 1.123
_refine_ls_hydrogen_treatment mixed
_refine_ls_matrix_type full
_refine_ls_number_parameters 102
_refine_ls_number_reflns 1089
_refine_ls_number_restraints 6
_refine_ls_restrained_S_all 1.133
_refine_ls_R_factor_all 0.0420
_refine_ls_R_factor_gt 0.0417
_refine_ls_shift/su_max 0.002
_refine_ls_shift/su_mean 0.000
_refine_ls_structure_factor_coef Fsqd
_refine_ls_weighting_details 'calc w=1/[\s^2^(Fo^2^)+(0.0669P)^2^+0.4978P] where P=(Fo^2^+2Fc^2^)/3'
_refine_ls_weighting_scheme calc
_refine_ls_wR_factor_gt 0.1185
_refine_ls_wR_factor_ref 0.1188
_reflns_number_gt 1071
_reflns_number_total 1093
_reflns_threshold_expression >2sigma(I)
_cod_data_source_file c3ce40736e.txt
_cod_data_source_block wn
_cod_depositor_comments
;
The following automatic conversions were performed:

'_symmetry_cell_setting' value 'Triclinic' changed to 'triclinic'
according to /home/saulius/struct/CIF-dictionaries/cif_core.dic
dictionary named 'cif_core.dic' version 2.4.2 from 2011-04-26.

Automatic conversion script
Id: cif_fix_values 1891 2012-01-12 08:04:46Z andrius 

The following automatic conversions were performed:

'_exptl_crystal_density_meas' value 'not measured' was changed to '?'
- the value is perceived as not measured.

Automatic conversion script
Id: cif_fix_values 3008 2015-01-20 13:52:24Z robertas 
;
_cod_original_sg_symbol_H-M P-1
_cod_database_code 7210829

loop_
_symmetry_equiv_pos_as_xyz
'x, y, z'
'-x, -y, -z'

loop_
_atom_site_label
_atom_site_type_symbol
_atom_site_fract_x
_atom_site_fract_y
_atom_site_fract_z
_atom_site_U_iso_or_equiv
_atom_site_adp_type
_atom_site_occupancy
_atom_site_symmetry_multiplicity
_atom_site_calc_flag
_atom_site_refinement_flags
Mn1 Mn 1.0000 0.5000 1.0000 0.0252(3) Uani 1 2 d S
O1 O 1.1619(5) 0.6973(5) 1.0510(3) 0.0447(7) Uani 1 1 d D
H2 H 1.2438 0.6312 1.1294 0.067 Uiso 1 1 d RD
H3 H 1.2499 0.7365 0.9552 0.067 Uiso 1 1 d RD
O2 O 0.6627(4) 0.7274(4) 1.0669(3) 0.0378(6) Uani 1 1 d D
H4 H 0.5911 0.7556 0.9827 0.057 Uiso 1 1 d RD
H5 H 0.5843 0.6787 1.1626 0.057 Uiso 1 1 d RD
N1 N 1.0342(4) 0.6502(4) 0.7050(3) 0.0259(6) Uani 1 1 d .
N2 N 0.8988(5) 0.8147(5) 0.4708(4) 0.0336(7) Uani 1 1 d .
N3 N 1.1230(5) 0.7270(4) 0.4115(4) 0.0309(7) Uani 1 1 d .
C2 C 1.2025(5) 0.6270(5) 0.5582(4) 0.0248(7) Uani 1 1 d .
C1 C 0.8449(5) 0.7699(5) 0.6450(4) 0.0205(6) Uani 1 1 d .
H1 H 0.6977 0.8149 0.7151 0.025 Uiso 1 1 calc R
N4 N 1.4296(5) 0.5065(4) 0.5734(4) 0.0265(6) Uani 1 1 d .
O3 O 0.6349(4) 1.0560(4) 1.2096(3) 0.0356(6) Uani 1 1 d D
H7 H 0.6253 0.9642 1.1622 0.053 Uiso 1 1 d RD
H6 H 0.6920 0.9935 1.2975 0.070(18) Uiso 1 1 d RD

loop_
_atom_site_aniso_label
_atom_site_aniso_U_11
_atom_site_aniso_U_22
_atom_site_aniso_U_33
_atom_site_aniso_U_23
_atom_site_aniso_U_13
_atom_site_aniso_U_12
Mn1 0.0210(4) 0.0345(5) 0.0164(4) -0.0016(3) -0.0028(3) -0.0064(3)
O1 0.0561(17) 0.0669(18) 0.0227(13) -0.0027(12) -0.0045(12) -0.0384(15)
O2 0.0266(12) 0.0469(15) 0.0304(13) -0.0018(11) -0.0053(10) -0.0034(11)
N1 0.0207(13) 0.0327(14) 0.0179(13) -0.0021(10) -0.0015(10) -0.0040(11)
N2 0.0277(15) 0.0428(17) 0.0226(14) -0.0016(12) -0.0062(11) -0.0032(13)
N3 0.0293(14) 0.0395(16) 0.0179(13) -0.0020(11) -0.0036(11) -0.0061(12)
C2 0.0245(16) 0.0292(16) 0.0176(15) -0.0035(12) -0.0015(12) -0.0068(13)
C1 0.0125(13) 0.0286(15) 0.0132(13) -0.0021(11) -0.0015(10) 0.0006(11)
N4 0.0207(13) 0.0336(14) 0.0193(12) -0.0022(10) -0.0010(9) -0.0050(11)
O3 0.0289(13) 0.0459(14) 0.0248(13) 0.0002(10) -0.0062(10) -0.0063(11)

loop_
_atom_type_symbol
_atom_type_description
_atom_type_scat_dispersion_real
_atom_type_scat_dispersion_imag
_atom_type_scat_source
C C 0.0033 0.0016 'International Tables Vol C Tables 4.2.6.8 and 6.1.1.4'
H H 0.0000 0.0000 'International Tables Vol C Tables 4.2.6.8 and 6.1.1.4'
Mn Mn 0.3368 0.7283 'International Tables Vol C Tables 4.2.6.8 and 6.1.1.4'
N N 0.0061 0.0033 'International Tables Vol C Tables 4.2.6.8 and 6.1.1.4'
O O 0.0106 0.0060 'International Tables Vol C Tables 4.2.6.8 and 6.1.1.4'

loop_
_geom_angle_atom_site_label_1
_geom_angle_atom_site_label_2
_geom_angle_atom_site_label_3
_geom_angle
_geom_angle_site_symmetry_1
_geom_angle_site_symmetry_3
O1 Mn1 O1 180.000(1) 2_767 .
O1 Mn1 O2 89.81(11) 2_767 2_767
O1 Mn1 O2 90.19(11) . 2_767
O1 Mn1 O2 90.19(11) 2_767 .
O1 Mn1 O2 89.81(11) . .
O2 Mn1 O2 180.000(1) 2_767 .
O1 Mn1 N1 89.06(10) 2_767 .
O1 Mn1 N1 90.94(10) . .
O2 Mn1 N1 89.30(9) 2_767 .
O2 Mn1 N1 90.70(9) . .
O1 Mn1 N1 90.94(10) 2_767 2_767
O1 Mn1 N1 89.06(10) . 2_767
O2 Mn1 N1 90.70(9) 2_767 2_767
O2 Mn1 N1 89.30(9) . 2_767
N1 Mn1 N1 180.000(1) . 2_767
Mn1 O1 H2 109.5 . .
Mn1 O1 H3 110.2 . .
H2 O1 H3 109.0 . .
Mn1 O2 H4 109.3 . .
Mn1 O2 H5 109.7 . .
H4 O2 H5 109.5 . .
C1 N1 C2 104.4(2) . .
C1 N1 Mn1 119.25(19) . .
C2 N1 Mn1 135.5(2) . .
N3 N2 C1 110.5(3) . .
N2 N3 C2 104.0(3) . .
N3 C2 N1 111.9(3) . .
N3 C2 N4 128.4(3) . .
N1 C2 N4 119.6(3) . .
N2 C1 N1 109.1(3) . .
N2 C1 H1 125.4 . .
N1 C1 H1 125.4 . .
N4 N4 C2 113.6(3) 2_866 .
H7 O3 H6 105.8 . .

loop_
_geom_bond_atom_site_label_1
_geom_bond_atom_site_label_2
_geom_bond_distance
_geom_bond_site_symmetry_2
Mn1 O1 2.144(3) 2_767
Mn1 O1 2.144(3) .
Mn1 O2 2.176(2) 2_767
Mn1 O2 2.176(2) .
Mn1 N1 2.303(3) .
Mn1 N1 2.303(3) 2_767
O1 H2 0.8571 .
O1 H3 0.8575 .
O2 H4 0.8514 .
O2 H5 0.8515 .
N1 C1 1.329(4) .
N1 C2 1.340(4) .
N2 N3 1.326(4) .
N2 C1 1.313(4) .
N3 C2 1.330(4) .
C2 N4 1.403(4) .
C1 H1 0.9300 .
N4 N4 1.256(5) 2_866
O3 H7 0.8437 .
O3 H6 0.8270 .

loop_
_geom_torsion_atom_site_label_1
_geom_torsion_atom_site_label_2
_geom_torsion_atom_site_label_3
_geom_torsion_atom_site_label_4
_geom_torsion
_geom_torsion_site_symmetry_1
_geom_torsion_site_symmetry_4
O1 Mn1 N1 C1 70.0(2) 2_767 .
O1 Mn1 N1 C1 -110.0(2) . .
O2 Mn1 N1 C1 159.8(2) 2_767 .
O2 Mn1 N1 C1 -20.2(2) . .
N1 Mn1 N1 C1 -57(100) 2_767 .
O1 Mn1 N1 C2 -98.0(3) 2_767 .
O1 Mn1 N1 C2 82.0(3) . .
O2 Mn1 N1 C2 -8.1(3) 2_767 .
O2 Mn1 N1 C2 171.9(3) . .
N1 Mn1 N1 C2 135(100) 2_767 .
C1 N2 N3 C2 0.0(4) . .
N2 N3 C2 N1 0.2(4) . .
N2 N3 C2 N4 179.7(3) . .
C1 N1 C2 N3 -0.2(4) . .
Mn1 N1 C2 N3 168.9(2) . .
C1 N1 C2 N4 -179.9(3) . .
Mn1 N1 C2 N4 -10.7(5) . .
N3 N2 C1 N1 -0.1(4) . .
C2 N1 C1 N2 0.2(4) . .
Mn1 N1 C1 N2 -171.1(2) . .
N3 C2 N4 N4 -0.8(6) . 2_866
N1 C2 N4 N4 178.8(3) . 2_866
